data_2018938
loop_
_publ_author_name
'Liao, Wei-Qiang'
'Zhou, Qin-Qin'
'Zhang, Yi'

_publ_section_title
;
 <i>catena</i>-Poly[1,4-dihydroxy-1,4-diazoniabicyclo[2.2.2]octane
 [aquatri-\m-chlorido-trichloridodicuprate(II)]]
;
_journal_coeditor_code YP3024
_journal_issue 4
_journal_name_full 'Acta Crystallographica Section C'
_journal_page_first 380
_journal_page_last 383
_journal_paper_doi 10.1107/S0108270113006719
_journal_volume 69
_journal_year 2013
_chemical_formula_iupac '(C6 H14 N2 O2)2 [Cu2 Cl6] [Cu Cl3 (H2 O)]2'
_chemical_formula_moiety '2(C6 H14 N2 O2 2+), Cl6 Cu2 2-, 2(H2 Cl3 Cu O -)'
_chemical_formula_sum 'C12 H32 Cl12 Cu4 N4 O6'
_chemical_formula_weight 1008.02
_chemical_name_systematic
;
<i>catena</i>-Poly[1,4-dihydroxy-1,4-diazoniabicyclo[2.2.2]octane
[aquatri-\m-chlorido-trichloridodicuprate(II)]]
;
_space_group_IT_number 14
_symmetry_cell_setting monoclinic
_symmetry_space_group_name_Hall '-P 2ybc'
_symmetry_space_group_name_H-M 'P 1 21/c 1'
_atom_sites_solution_hydrogens geom
_atom_sites_solution_primary direct
_atom_sites_solution_secondary difmap
_audit_creation_method SHELXL-97
_cell_angle_alpha 90.00
_cell_angle_beta 129.823(18)
_cell_angle_gamma 90.00
_cell_formula_units_Z 2
_cell_length_a 10.039(2)
_cell_length_b 14.652(3)
_cell_length_c 13.976(4)
_cell_measurement_reflns_used 12903
_cell_measurement_temperature 298(2)
_cell_measurement_theta_max 27.45
_cell_measurement_theta_min 3.08
_cell_volume 1578.9(8)
_computing_cell_refinement 'CrystalClear (Rigaku, 2005)'
_computing_data_collection 'CrystalClear (Rigaku, 2005)'
_computing_data_reduction 'CrystalClear (Rigaku, 2005)'
_computing_molecular_graphics 'DIAMOND (Brandenburg & Putz, 2005)'
_computing_publication_material 'SHELXL97 (Sheldrick, 2008)'
_computing_structure_refinement 'SHELXL97 (Sheldrick, 2008)'
_computing_structure_solution 'SHELXS97 (Sheldrick, 2008)'
_diffrn_ambient_temperature 298(2)
_diffrn_measured_fraction_theta_full 0.998
_diffrn_measured_fraction_theta_max 0.998
_diffrn_measurement_device_type 'Rigaku SCXmini'
_diffrn_measurement_method CCD_Profile_fitting
_diffrn_radiation_monochromator graphite
_diffrn_radiation_source 'fine-focus sealed tube'
_diffrn_radiation_type MoK\a
_diffrn_radiation_wavelength 0.71073
_diffrn_reflns_av_R_equivalents 0.0514
_diffrn_reflns_av_sigmaI/netI 0.0396
_diffrn_reflns_limit_h_max 13
_diffrn_reflns_limit_h_min -12
_diffrn_reflns_limit_k_max 19
_diffrn_reflns_limit_k_min -19
_diffrn_reflns_limit_l_max 18
_diffrn_reflns_limit_l_min -18
_diffrn_reflns_number 16253
_diffrn_reflns_theta_full 27.48
_diffrn_reflns_theta_max 27.48
_diffrn_reflns_theta_min 3.24
_exptl_absorpt_coefficient_mu 3.710
_exptl_absorpt_correction_T_max 0.354
_exptl_absorpt_correction_T_min 0.274
_exptl_absorpt_correction_type multi-scan
_exptl_absorpt_process_details '(CrystalClear; Rigaku, 2005)'
_exptl_crystal_colour 'dark green'
_exptl_crystal_density_diffrn 2.120
_exptl_crystal_density_method 'not measured'
_exptl_crystal_description block
_exptl_crystal_F_000 1000
_exptl_crystal_size_max 0.36
_exptl_crystal_size_mid 0.32
_exptl_crystal_size_min 0.28
_refine_diff_density_max 0.757
_refine_diff_density_min -0.677
_refine_ls_extinction_method none
_refine_ls_goodness_of_fit_ref 1.078
_refine_ls_hydrogen_treatment mixed
_refine_ls_matrix_type full
_refine_ls_number_parameters 172
_refine_ls_number_reflns 3604
_refine_ls_number_restraints 3
_refine_ls_restrained_S_all 1.078
_refine_ls_R_factor_all 0.0539
_refine_ls_R_factor_gt 0.0388
_refine_ls_shift/su_max 0.001
_refine_ls_shift/su_mean 0.000
_refine_ls_structure_factor_coef Fsqd
_refine_ls_weighting_details 'calc w=1/[\s^2^(Fo^2^)+(0.0294P)^2^+2.0242P] where P=(Fo^2^+2Fc^2^)/3'
_refine_ls_weighting_scheme calc
_refine_ls_wR_factor_gt 0.0783
_refine_ls_wR_factor_ref 0.0831
_reflns_number_gt 2891
_reflns_number_total 3604
_reflns_threshold_expression I>2sigma(I)
_cod_data_source_file yp3024.cif
_cod_data_source_block I
_cod_depositor_comments
;

2019-12-09
Z value and formula fixed to values more according to usual
chemical conventions.                 miguel
;
_cod_original_formula_sum 'C6 H16 Cl6 Cu2 N2 O3'
_cod_original_formula_weight 504.01
_cod_original_formula_moiety 'C6 H14 N2 O2 2+, Cl6 Cu2 H2 O 2-'
_cod_original_formula_iupac '(C6 H14 N2 O2) [Cu2 Cl6 (H2 O)]'
_cod_original_formula_units_Z 4
_cod_original_cell_volume 1578.9(6)
_cod_original_sg_symbol_Hall '-p 2ybc'
_cod_original_sg_symbol_H-M 'P 21/c'
_cod_database_code 2018938
_cod_database_fobs_code 2018938

loop_
_symmetry_equiv_pos_as_xyz
'x, y, z'
'-x, y+1/2, -z+1/2'
'-x, -y, -z'
'x, -y-1/2, z-1/2'

loop_
_atom_site_type_symbol
_atom_site_label
_atom_site_fract_x
_atom_site_fract_y
_atom_site_fract_z
_atom_site_U_iso_or_equiv
_atom_site_adp_type
_atom_site_calc_flag
_atom_site_refinement_flags
_atom_site_occupancy
_atom_site_symmetry_multiplicity
C C1 0.3313(4) 0.7386(3) 0.5078(3) 0.0259(8) Uani d . 1 1
H H1A 0.2269 0.7741 0.4490 0.031 Uiso calc R 1 1
H H1B 0.2976 0.6775 0.5116 0.031 Uiso calc R 1 1
C C2 0.6024(5) 0.7286(3) 0.7262(3) 0.0268(8) Uani d . 1 1
H H2A 0.5743 0.6662 0.7307 0.032 Uiso calc R 1 1
H H2B 0.6683 0.7557 0.8083 0.032 Uiso calc R 1 1
C C3 0.7082(5) 0.7297(3) 0.6836(3) 0.0282(8) Uani d . 1 1
H H3A 0.8184 0.7597 0.7457 0.034 Uiso calc R 1 1
H H3B 0.7312 0.6677 0.6736 0.034 Uiso calc R 1 1
C C4 0.5820(6) 0.8764(2) 0.5788(4) 0.0341(9) Uani d . 1 1
H H4A 0.5167 0.9083 0.4998 0.041 Uiso calc R 1 1
H H4B 0.6927 0.9069 0.6375 0.041 Uiso calc R 1 1
C C5 0.4389(5) 0.7346(3) 0.4661(4) 0.0355(10) Uani d . 1 1
H H5A 0.4564 0.6716 0.4553 0.043 Uiso calc R 1 1
H H5B 0.3784 0.7657 0.3869 0.043 Uiso calc R 1 1
C C6 0.4826(5) 0.8779(2) 0.6270(4) 0.0319(9) Uani d . 1 1
H H6A 0.5529 0.9058 0.7089 0.038 Uiso calc R 1 1
H H6B 0.3773 0.9135 0.5714 0.038 Uiso calc R 1 1
Cl Cl1 0.86002(14) 0.57297(8) 0.94439(9) 0.0463(3) Uani d . 1 1
Cl Cl2 0.63653(11) 0.48653(6) 0.66805(8) 0.0271(2) Uani d . 1 1
Cl Cl3 0.93690(11) 0.32752(7) 0.78532(8) 0.0332(2) Uani d . 1 1
Cl Cl4 1.08359(12) 0.56307(7) 0.80697(8) 0.0330(2) Uani d . 1 1
Cl Cl5 1.31828(12) 0.58524(7) 0.72216(9) 0.0323(2) Uani d . 1 1
Cl Cl6 0.95048(13) 0.61583(7) 0.43827(9) 0.0364(2) Uani d . 1 1
Cu Cu1 0.89983(5) 0.45770(3) 0.85328(4) 0.02336(12) Uani d . 1 1
Cu Cu2 1.03329(5) 0.56507(3) 0.62369(4) 0.02491(12) Uani d . 1 1
N N1 0.6104(4) 0.7795(2) 0.5625(3) 0.0232(6) Uani d . 1 1
N N2 0.4384(4) 0.78211(19) 0.6339(3) 0.0201(6) Uani d . 1 1
O O1 0.6947(4) 0.7754(2) 0.5119(3) 0.0402(7) Uani d . 1 1
H H1 0.7979 0.7872 0.5664 0.060 Uiso d R 1 1
O O2 0.3400(4) 0.7895(2) 0.6735(3) 0.0352(7) Uani d . 1 1
H H2 0.3093 0.7386 0.6766 0.053 Uiso d R 1 1
O O1W 0.7858(3) 0.5425(2) 0.5365(3) 0.0451(8) Uani d D 1 1
H H1WA 0.7750 0.5079 0.5800 0.068 Uiso d RD 1 1
H H1WB 0.7146 0.5251 0.4610 0.068 Uiso d RD 1 1

loop_
_atom_site_aniso_label
_atom_site_aniso_U_11
_atom_site_aniso_U_22
_atom_site_aniso_U_33
_atom_site_aniso_U_12
_atom_site_aniso_U_13
_atom_site_aniso_U_23
C1 0.0156(17) 0.035(2) 0.0196(18) -0.0086(15) 0.0079(15) -0.0062(15)
C2 0.0230(19) 0.032(2) 0.0223(18) 0.0031(16) 0.0131(16) 0.0082(15)
C3 0.0230(19) 0.034(2) 0.0244(19) 0.0038(16) 0.0135(17) 0.0076(16)
C4 0.041(2) 0.0200(19) 0.042(2) -0.0084(17) 0.027(2) 0.0022(17)
C5 0.027(2) 0.056(3) 0.025(2) -0.0230(19) 0.0174(18) -0.0207(18)
C6 0.043(2) 0.0152(18) 0.038(2) -0.0029(16) 0.026(2) -0.0010(16)
Cl1 0.0473(6) 0.0517(7) 0.0177(4) 0.0312(5) 0.0105(4) -0.0005(4)
Cl2 0.0190(4) 0.0320(5) 0.0193(4) -0.0003(4) 0.0071(4) -0.0007(3)
Cl3 0.0209(4) 0.0384(5) 0.0301(5) 0.0009(4) 0.0118(4) -0.0149(4)
Cl4 0.0310(5) 0.0451(6) 0.0239(4) -0.0117(4) 0.0180(4) -0.0058(4)
Cl5 0.0218(4) 0.0386(6) 0.0340(5) -0.0029(4) 0.0167(4) 0.0037(4)
Cl6 0.0389(6) 0.0375(5) 0.0272(5) 0.0028(4) 0.0186(4) 0.0115(4)
Cu1 0.0201(2) 0.0279(2) 0.0152(2) 0.00544(18) 0.00810(18) -0.00236(17)
Cu2 0.0189(2) 0.0344(3) 0.0201(2) 0.00006(19) 0.01184(19) 0.00267(18)
N1 0.0216(15) 0.0295(17) 0.0192(15) -0.0077(13) 0.0134(13) -0.0030(12)
N2 0.0225(15) 0.0210(15) 0.0213(14) -0.0002(12) 0.0161(13) -0.0003(12)
O1 0.0313(15) 0.068(2) 0.0318(15) -0.0181(14) 0.0253(14) -0.0145(14)
O2 0.0394(16) 0.0397(16) 0.0462(17) -0.0010(13) 0.0365(15) -0.0029(13)
O1W 0.0225(15) 0.082(2) 0.0259(15) -0.0053(15) 0.0132(13) -0.0001(15)

loop_
_atom_type_symbol
_atom_type_description
_atom_type_scat_dispersion_real
_atom_type_scat_dispersion_imag
_atom_type_scat_source
C C 0.0033 0.0016 'International Tables Vol C Tables 4.2.6.8 and 6.1.1.4'
H H 0.0000 0.0000 'International Tables Vol C Tables 4.2.6.8 and 6.1.1.4'
Cl Cl 0.1484 0.1585 'International Tables Vol C Tables 4.2.6.8 and 6.1.1.4'
Cu Cu 0.3201 1.2651 'International Tables Vol C Tables 4.2.6.8 and 6.1.1.4'
N N 0.0061 0.0033 'International Tables Vol C Tables 4.2.6.8 and 6.1.1.4'
O O 0.0106 0.0060 'International Tables Vol C Tables 4.2.6.8 and 6.1.1.4'

loop_
_geom_angle_atom_site_label_1
_geom_angle_atom_site_label_2
_geom_angle_atom_site_label_3
_geom_angle_site_symmetry_1
_geom_angle_site_symmetry_3
_geom_angle
_geom_angle_publ_flag
N2 C1 C5 . . 108.4(3) ?
N2 C1 H1A . . 110.0 ?
C5 C1 H1A . . 110.0 ?
N2 C1 H1B . . 110.0 ?
C5 C1 H1B . . 110.0 ?
H1A C1 H1B . . 108.4 ?
N2 C2 C3 . . 108.3(3) ?
N2 C2 H2A . . 110.0 ?
C3 C2 H2A . . 110.0 ?
N2 C2 H2B . . 110.0 ?
C3 C2 H2B . . 110.0 ?
H2A C2 H2B . . 108.4 ?
N1 C3 C2 . . 109.5(3) ?
N1 C3 H3A . . 109.8 ?
C2 C3 H3A . . 109.8 ?
N1 C3 H3B . . 109.8 ?
C2 C3 H3B . . 109.8 ?
H3A C3 H3B . . 108.2 ?
N1 C4 C6 . . 108.9(3) ?
N1 C4 H4A . . 109.9 ?
C6 C4 H4A . . 109.9 ?
N1 C4 H4B . . 109.9 ?
C6 C4 H4B . . 109.9 ?
H4A C4 H4B . . 108.3 ?
N1 C5 C1 . . 109.1(3) ?
N1 C5 H5A . . 109.9 ?
C1 C5 H5A . . 109.9 ?
N1 C5 H5B . . 109.9 ?
C1 C5 H5B . . 109.9 ?
H5A C5 H5B . . 108.3 ?
N2 C6 C4 . . 108.8(3) ?
N2 C6 H6A . . 109.9 ?
C4 C6 H6A . . 109.9 ?
N2 C6 H6B . . 109.9 ?
C4 C6 H6B . . 109.9 ?
H6A C6 H6B . . 108.3 ?
Cu1 Cl1 Cu1 3_767 . 96.92(4) ?
Cl2 Cu1 Cl3 . . 93.60(4) ?
Cl2 Cu1 Cl1 . 3_767 169.27(5) ?
Cl3 Cu1 Cl1 . 3_767 91.53(4) ?
Cl2 Cu1 Cl1 . . 90.37(4) ?
Cl3 Cu1 Cl1 . . 169.84(5) ?
Cl1 Cu1 Cl1 3_767 . 83.08(4) ?
O1W Cu2 Cl5 . . 177.75(10) y
O1W Cu2 Cl4 . . 88.68(9) ?
Cl5 Cu2 Cl4 . . 91.98(4) ?
O1W Cu2 Cl6 . . 87.38(9) ?
Cl5 Cu2 Cl6 . . 92.71(5) ?
Cl4 Cu2 Cl6 . . 160.32(4) y
O1 N1 C3 . . 112.2(3) ?
O1 N1 C4 . . 110.5(3) ?
C3 N1 C4 . . 110.0(3) ?
O1 N1 C5 . . 104.1(3) ?
C3 N1 C5 . . 110.4(3) ?
C4 N1 C5 . . 109.4(3) ?
O2 N2 C6 . . 105.4(3) ?
O2 N2 C1 . . 109.8(3) ?
C6 N2 C1 . . 110.0(3) ?
O2 N2 C2 . . 111.1(3) ?
C6 N2 C2 . . 109.7(3) ?
C1 N2 C2 . . 110.7(3) ?
N1 O1 H1 . . 109.5 ?
N2 O2 H2 . . 109.5 ?
Cu2 O1W H1WA . . 110.2 ?
Cu2 O1W H1WB . . 122.9 ?
H1WA O1W H1WB . . 108.5 ?

loop_
_geom_bond_atom_site_label_1
_geom_bond_atom_site_label_2
_geom_bond_site_symmetry_2
_geom_bond_distance
_geom_bond_publ_flag
C1 N2 . 1.497(4) ?
C1 C5 . 1.522(5) ?
C1 H1A . 0.9700 ?
C1 H1B . 0.9700 ?
C2 N2 . 1.506(4) ?
C2 C3 . 1.514(5) ?
C2 H2A . 0.9700 ?
C2 H2B . 0.9700 ?
C3 N1 . 1.493(4) ?
C3 H3A . 0.9700 ?
C3 H3B . 0.9700 ?
C4 N1 . 1.494(5) ?
C4 C6 . 1.520(6) ?
C4 H4A . 0.9700 ?
C4 H4B . 0.9700 ?
C5 N1 . 1.497(4) ?
C5 H5A . 0.9700 ?
C5 H5B . 0.9700 ?
C6 N2 . 1.493(4) ?
C6 H6A . 0.9700 ?
C6 H6B . 0.9700 ?
Cl1 Cu1 3_767 2.2975(13) y
Cl1 Cu1 . 2.2990(11) y
Cl2 Cu1 . 2.2589(12) y
Cl3 Cu1 . 2.2653(11) y
Cl4 Cu1 . 2.7812(15) y
Cl4 Cu2 . 2.2717(12) y
Cl5 Cu2 . 2.2636(12) y
Cl6 Cu2 . 2.2804(12) y
Cl6 Cu2 3_766 2.8253(13) y
Cu1 Cl1 3_767 2.2975(13) ?
Cu2 O1W . 1.972(3) y
N1 O1 . 1.410(4) ?
N2 O2 . 1.411(4) ?
O1 H1 . 0.8200 ?
O2 H2 . 0.8200 ?
O1W H1WA . 0.8500 ?
O1W H1WB . 0.8500 ?

loop_
_geom_hbond_atom_site_label_D
_geom_hbond_atom_site_label_H
_geom_hbond_atom_site_label_A
_geom_hbond_site_symmetry_A
_geom_hbond_distance_DH
_geom_hbond_distance_HA
_geom_hbond_distance_DA
_geom_hbond_angle_DHA
O2 H2 Cl5 1_455 0.82 2.32 3.108(3) 161.1
O1 H1 Cl3 2_756 0.82 2.16 2.978(3) 175.2
O1W H1WB Cl5 3_766 0.85 2.86 3.581(3) 143.4
O1W H1WB Cl2 3_666 0.85 2.75 3.287(3) 122.6
O1W H1WA Cl2 . 0.85 2.40 3.135(3) 145.9

loop_
_geom_torsion_atom_site_label_1
_geom_torsion_atom_site_label_2
_geom_torsion_atom_site_label_3
_geom_torsion_atom_site_label_4
_geom_torsion_site_symmetry_1
_geom_torsion_site_symmetry_4
_geom_torsion
N2 C2 C3 N1 . . -2.6(4)
N2 C1 C5 N1 . . -2.7(4)
N1 C4 C6 N2 . . -3.4(4)
Cu1 Cl1 Cu1 Cl2 3_767 . 171.47(5)
Cu1 Cl1 Cu1 Cl3 3_767 . 58.4(2)
Cu1 Cl1 Cu1 Cl1 3_767 3_767 0.0
C2 C3 N1 O1 . . -174.3(3)
C2 C3 N1 C4 . . 62.2(4)
C2 C3 N1 C5 . . -58.7(4)
C6 C4 N1 O1 . . 177.0(3)
C6 C4 N1 C3 . . -58.5(4)
C6 C4 N1 C5 . . 62.9(4)
C1 C5 N1 O1 . . -177.5(3)
C1 C5 N1 C3 . . 62.0(4)
C1 C5 N1 C4 . . -59.3(4)
C4 C6 N2 O2 . . -177.3(3)
C4 C6 N2 C1 . . -59.1(4)
C4 C6 N2 C2 . . 63.0(4)
C5 C1 N2 O2 . . 178.1(3)
C5 C1 N2 C6 . . 62.6(4)
C5 C1 N2 C2 . . -58.9(4)
C3 C2 N2 O2 . . -175.5(3)
C3 C2 N2 C6 . . -59.4(4)
C3 C2 N2 C1 . . 62.3(4)
